data_7249580
loop_
_publ_author_name
'Novikov, Anton P.'
'Sitanskaia, Anastasiia V.'
'Volkov, Mikhail A.'
'Nevolin, Iurii M.'
'Grigoriev, Mikhail S.'

_publ_section_title
;
 Intermolecular non-covalent interactions in the organic perrhenates
 crystal structures: from theory to practice
;
_journal_issue 46
_journal_name_full CrystEngComm
_journal_page_first 6640
_journal_page_last 6649
_journal_paper_doi 10.1039/D4CE00951G
_journal_volume 26
_journal_year 2024
_chemical_formula_moiety '2(O2 Re0.5), C4 H5 N2'
_chemical_formula_sum 'C4 H5 N2 O4 Re'
_chemical_formula_weight 331.30
_space_group_crystal_system monoclinic
_space_group_IT_number 11
_space_group_name_Hall '-P 2yb'
_space_group_name_H-M_alt 'P 1 21/m 1'
_atom_sites_solution_hydrogens mixed
_atom_sites_solution_primary dual
_audit_creation_date 2024-06-06
_audit_creation_method
;
Olex2 1.5
(compiled 2024.02.16 svn.r378c4104 for OlexSys, GUI svn.r6928)
;
_audit_update_record
;
2024-11-01 deposited with the CCDC.	2024-11-07 downloaded from the CCDC.
;
_cell_angle_alpha 90
_cell_angle_beta 101.710(2)
_cell_angle_gamma 90
_cell_formula_units_Z 4
_cell_length_a 5.3382(3)
_cell_length_b 12.9726(8)
_cell_length_c 10.5955(7)
_cell_measurement_reflns_used 8825
_cell_measurement_temperature 100(2)
_cell_measurement_theta_max 35.061
_cell_measurement_theta_min 3.149
_cell_volume 718.47(8)
_computing_cell_refinement 'SAINT V8.40B (Bruker, 2020)'
_computing_data_collection 'APEX3 v2019.11-0 (Bruker, 2019)'
_computing_data_reduction 'SAINT V8.40B (Bruker, 2020)'
_computing_molecular_graphics 'Olex2 1.5 (Dolomanov et al., 2009)'
_computing_publication_material 'Olex2 1.5 (Dolomanov et al., 2009)'
_computing_structure_refinement 'SHELXL 2018/3 (Sheldrick, 2015)'
_computing_structure_solution 'SHELXT 2018/2 (Sheldrick, 2018)'
_diffrn_ambient_temperature 100(2)
_diffrn_measured_fraction_theta_full 0.993
_diffrn_measured_fraction_theta_max 0.997
_diffrn_measurement_device_type 'Bruker KAPPA APEX II area-detector diffractometer'
_diffrn_radiation_type MoK\a
_diffrn_radiation_wavelength 0.71073
_diffrn_reflns_av_R_equivalents 0.0375
_diffrn_reflns_av_unetI/netI 0.0238
_diffrn_reflns_Laue_measured_fraction_full 0.993
_diffrn_reflns_Laue_measured_fraction_max 0.997
_diffrn_reflns_limit_h_max 8
_diffrn_reflns_limit_h_min -8
_diffrn_reflns_limit_k_max 19
_diffrn_reflns_limit_k_min -19
_diffrn_reflns_limit_l_max 16
_diffrn_reflns_limit_l_min -16
_diffrn_reflns_number 16953
_diffrn_reflns_point_group_measured_fraction_full 0.993
_diffrn_reflns_point_group_measured_fraction_max 0.997
_diffrn_reflns_theta_full 25.242
_diffrn_reflns_theta_max 32.498
_diffrn_reflns_theta_min 4.203
_diffrn_source_current 30.0
_diffrn_source_power 1.5
_diffrn_source_voltage 50.0
_exptl_absorpt_coefficient_mu 16.879
_exptl_absorpt_correction_T_max 1.0000
_exptl_absorpt_correction_T_min 0.6475
_exptl_absorpt_correction_type multi-scan
_exptl_absorpt_process_details
;
SADABS-2016/2 (Bruker,2016/2) was used for absorption correction.
wR2(int) was 0.1130 before and 0.0468 after correction.
The Ratio of minimum to maximum transmission is 0.6475.
The \l/2 correction factor is Not present.
;
_exptl_crystal_colour colourless
_exptl_crystal_colour_primary colourless
_exptl_crystal_density_diffrn 3.063
_exptl_crystal_description block
_exptl_crystal_F_000 600
_exptl_crystal_size_max 0.13
_exptl_crystal_size_mid 0.1
_exptl_crystal_size_min 0.1
_refine_diff_density_max 1.123
_refine_diff_density_min -1.240
_refine_diff_density_rms 0.152
_refine_ls_extinction_coef 0.00456(13)
_refine_ls_extinction_expression Fc^*^=kFc[1+0.001xFc^2^\l^3^/sin(2\q)]^-1/4^
_refine_ls_extinction_method 'SHELXL-2018/3 (Sheldrick 2018)'
_refine_ls_goodness_of_fit_ref 1.074
_refine_ls_hydrogen_treatment mixed
_refine_ls_matrix_type full
_refine_ls_number_parameters 113
_refine_ls_number_reflns 2681
_refine_ls_number_restraints 0
_refine_ls_restrained_S_all 1.074
_refine_ls_R_factor_all 0.0199
_refine_ls_R_factor_gt 0.0154
_refine_ls_shift/su_max 0.003
_refine_ls_shift/su_mean 0.000
_refine_ls_structure_factor_coef Fsqd
_refine_ls_weighting_details 'w=1/[\s^2^(Fo^2^)+0.7967P] where P=(Fo^2^+2Fc^2^)/3'
_refine_ls_weighting_scheme calc
_refine_ls_wR_factor_gt 0.0302
_refine_ls_wR_factor_ref 0.0311
_reflns_Friedel_coverage 0.000
_reflns_number_gt 2393
_reflns_number_total 2681
_reflns_threshold_expression 'I > 2\s(I)'
_cod_data_source_file d4ce00951g2.cif
_cod_data_source_block prdznre_lt_0m
_cod_depositor_comments 'Adding full bibliography for 7249580--7249590.cif.'
_cod_database_code 7249580
_shelx_shelxl_version_number 2018/3
_shelx_space_group_comment
;
The symmetry employed for this shelxl refinement is uniquely defined
by the following loop, which should always be used as a source of
symmetry information in preference to the above space-group names.
They are only intended as comments.
;
_shelx_estimated_absorpt_t_max 0.283
_shelx_estimated_absorpt_t_min 0.218
_olex2_refinement_description
;
1.a Aromatic/amide H refined with riding coordinates:
 C6(H6), C5(H5), C4(H4), C3(H3)
;
_olex2_submission_special_instructions 'No special instructions were received'

loop_
_space_group_symop_operation_xyz
'x, y, z'
'-x, y+1/2, -z'
'-x, -y, -z'
'x, -y-1/2, z'

loop_
_atom_site_label
_atom_site_type_symbol
_atom_site_fract_x
_atom_site_fract_y
_atom_site_fract_z
_atom_site_U_iso_or_equiv
_atom_site_adp_type
_atom_site_occupancy
_atom_site_site_symmetry_order
_atom_site_calc_flag
_atom_site_refinement_flags_posn
_atom_site_refinement_flags_adp
_atom_site_refinement_flags_occupancy
_atom_site_disorder_assembly
_atom_site_disorder_group
Re1 Re 0.33328(2) 0.250000 0.40247(2) 0.00705(4) Uani 1 2 d S T P . .
Re2 Re 0.59001(2) 0.750000 1.06962(2) 0.00761(4) Uani 1 2 d S T P . .
O2 O 0.3743(5) 0.250000 0.2445(2) 0.0148(5) Uani 1 2 d S T P . .
N2 N 0.8118(4) 0.48456(17) 0.8238(2) 0.0140(4) Uani 1 1 d . . . . .
O5 O 0.6032(5) 0.750000 1.2343(2) 0.0166(5) Uani 1 2 d S T P . .
C6 C 1.1794(5) 0.57117(19) 0.7827(2) 0.0135(5) Uani 1 1 d . . . . .
H6 H 1.301796 0.624540 0.806406 0.016 Uiso 1 1 calc R U . . .
O1 O 0.0087(5) 0.250000 0.4038(3) 0.0151(5) Uani 1 2 d S T P . .
O4 O 0.7443(4) 0.64070(14) 1.03048(18) 0.0165(4) Uani 1 1 d . . . . .
N1 N 0.9908(4) 0.55853(16) 0.8461(2) 0.0123(4) Uani 1 1 d . . . . .
H1 H 0.971(6) 0.601(2) 0.909(3) 0.015 Uiso 1 1 d . U . . .
C5 C 1.1951(5) 0.50489(19) 0.6809(2) 0.0120(4) Uani 1 1 d . . . . .
H5 H 1.325439 0.512684 0.632441 0.014 Uiso 1 1 calc R U . . .
O3 O 0.4680(4) 0.35996(15) 0.48029(19) 0.0203(4) Uani 1 1 d . . . . .
C4 C 1.0149(5) 0.42776(19) 0.6531(2) 0.0119(4) Uani 1 1 d . . . . .
H4 H 1.017158 0.380792 0.584524 0.014 Uiso 1 1 calc R U . . .
O6 O 0.2723(5) 0.750000 0.9864(3) 0.0149(5) Uani 1 2 d S T P . .
C3 C 0.8280(5) 0.42035(19) 0.7286(2) 0.0126(4) Uani 1 1 d . . . . .
H3 H 0.706185 0.366201 0.710438 0.015 Uiso 1 1 calc R U . . .

loop_
_atom_site_aniso_label
_atom_site_aniso_U_11
_atom_site_aniso_U_22
_atom_site_aniso_U_33
_atom_site_aniso_U_23
_atom_site_aniso_U_13
_atom_site_aniso_U_12
Re1 0.00727(6) 0.00734(6) 0.00668(6) 0.000 0.00174(5) 0.000
Re2 0.00908(6) 0.00734(6) 0.00639(6) 0.000 0.00155(5) 0.000
O2 0.0178(13) 0.0180(12) 0.0086(12) 0.000 0.0029(10) 0.000
N2 0.0113(10) 0.0181(10) 0.0129(10) 0.0022(8) 0.0034(8) 0.0003(8)
O5 0.0264(14) 0.0153(12) 0.0087(11) 0.000 0.0050(11) 0.000
C6 0.0113(11) 0.0126(10) 0.0147(12) 0.0023(9) -0.0020(9) -0.0011(8)
O1 0.0096(11) 0.0172(12) 0.0185(13) 0.000 0.0030(10) 0.000
O4 0.0224(10) 0.0143(8) 0.0130(9) 0.0002(7) 0.0043(8) 0.0078(7)
N1 0.0149(10) 0.0120(9) 0.0099(10) 0.0003(7) 0.0019(8) 0.0049(8)
C5 0.0098(11) 0.0147(10) 0.0121(11) 0.0035(9) 0.0038(9) 0.0022(8)
O3 0.0237(10) 0.0206(9) 0.0191(10) -0.0093(8) 0.0101(8) -0.0112(8)
C4 0.0132(11) 0.0128(10) 0.0093(11) -0.0005(8) 0.0015(9) 0.0045(8)
O6 0.0105(11) 0.0152(12) 0.0194(13) 0.000 0.0044(10) 0.000
C3 0.0109(11) 0.0142(10) 0.0121(11) 0.0010(9) 0.0008(9) -0.0031(8)

loop_
_atom_type_symbol
_atom_type_description
_atom_type_scat_dispersion_real
_atom_type_scat_dispersion_imag
_atom_type_scat_source
C C 0.0033 0.0016 'International Tables Vol C Tables 4.2.6.8 and 6.1.1.4'
H H 0.0000 0.0000 'International Tables Vol C Tables 4.2.6.8 and 6.1.1.4'
N N 0.0061 0.0033 'International Tables Vol C Tables 4.2.6.8 and 6.1.1.4'
O O 0.0106 0.0060 'International Tables Vol C Tables 4.2.6.8 and 6.1.1.4'
Re Re -1.0185 7.2310 'International Tables Vol C Tables 4.2.6.8 and 6.1.1.4'

loop_
_geom_angle_atom_site_label_1
_geom_angle_atom_site_label_2
_geom_angle_atom_site_label_3
_geom_angle
_geom_angle_site_symmetry_1
_geom_angle_site_symmetry_3
_geom_angle_publ_flag
O2 Re1 O1 109.26(13) . . ?
O3 Re1 O2 109.81(8) . . ?
O3 Re1 O2 109.82(8) 4_565 . ?
O3 Re1 O1 108.39(8) . . ?
O3 Re1 O1 108.39(8) 4_565 . ?
O3 Re1 O3 111.13(15) . 4_565 ?
O5 Re2 O6 110.23(13) . . ?
O4 Re2 O5 108.49(8) . . ?
O4 Re2 O5 108.49(8) 4_575 . ?
O4 Re2 O4 109.90(13) 4_575 . ?
O4 Re2 O6 109.85(8) . . ?
O4 Re2 O6 109.85(8) 4_575 . ?
C3 N2 N1 115.5(2) . . ?
N1 C6 H6 120.5 . . ?
N1 C6 C5 119.0(2) . . ?
C5 C6 H6 120.5 . . ?
N2 N1 H1 113(2) . . ?
C6 N1 N2 125.8(2) . . ?
C6 N1 H1 121(2) . . ?
C6 C5 H5 121.2 . . ?
C4 C5 C6 117.6(2) . . ?
C4 C5 H5 121.2 . . ?
C5 C4 H4 120.8 . . ?
C5 C4 C3 118.3(2) . . ?
C3 C4 H4 120.8 . . ?
N2 C3 C4 123.7(2) . . ?
N2 C3 H3 118.1 . . ?
C4 C3 H3 118.1 . . ?

loop_
_geom_bond_atom_site_label_1
_geom_bond_atom_site_label_2
_geom_bond_distance
_geom_bond_site_symmetry_2
_geom_bond_publ_flag
Re1 O2 1.732(3) . ?
Re1 O1 1.735(2) . ?
Re1 O3 1.7295(18) . ?
Re1 O3 1.7295(18) 4_565 ?
Re2 O5 1.732(3) . ?
Re2 O4 1.7320(17) . ?
Re2 O4 1.7320(18) 4_575 ?
Re2 O6 1.746(3) . ?
N2 N1 1.341(3) . ?
N2 C3 1.324(3) . ?
C6 H6 0.9500 . ?
C6 N1 1.329(3) . ?
C6 C5 1.395(4) . ?
N1 H1 0.89(3) . ?
C5 H5 0.9500 . ?
C5 C4 1.378(3) . ?
C4 H4 0.9500 . ?
C4 C3 1.404(4) . ?
C3 H3 0.9500 . ?

loop_
_geom_hbond_atom_site_label_D
_geom_hbond_atom_site_label_H
_geom_hbond_atom_site_label_A
_geom_hbond_distance_DH
_geom_hbond_distance_HA
_geom_hbond_distance_DA
_geom_hbond_angle_DHA
_geom_hbond_site_symmetry_A
_geom_hbond_publ_flag
C6 H6 O6 0.95 2.54 3.138(3) 121.5 1_655 yes
N1 H1 O4 0.89(3) 2.00(3) 2.780(3) 145(3) . yes
N1 H1 O6 0.89(3) 2.54(3) 3.119(3) 123(2) 1_655 yes
C5 H5 O3 0.95 2.43 3.236(3) 142.5 3_766 yes
C3 H3 O5 0.95 2.39 3.271(3) 153.3 2_647 yes

loop_
_geom_torsion_atom_site_label_1
_geom_torsion_atom_site_label_2
_geom_torsion_atom_site_label_3
_geom_torsion_atom_site_label_4
_geom_torsion
_geom_torsion_site_symmetry_1
_geom_torsion_site_symmetry_2
_geom_torsion_site_symmetry_3
_geom_torsion_site_symmetry_4
_geom_torsion_publ_flag
C6 C5 C4 C3 -0.2(3) . . . . ?
N1 N2 C3 C4 -0.9(4) . . . . ?
N1 C6 C5 C4 -1.3(3) . . . . ?
C5 C6 N1 N2 1.9(4) . . . . ?
C5 C4 C3 N2 1.3(4) . . . . ?
C3 N2 N1 C6 -0.8(4) . . . . ?
